data_7100117
loop_
_publ_author_name
'David Vicic'
'Thomas J. Anderson'
'Gavin D. Jones'
'Chris McFarland'

_publ_section_title
;
Analysis of Key Steps in the Catalytic Cross-Coupling
of Alkyl Electrophiles Under Negishi-like Conditions
;
_journal_name_full 'Chemical Communications'
_journal_paper_doi 10.1039/b504996b
_journal_year 2005
_chemical_formula_sum 'C37 H50 Cl4 I N3 Ni'
_chemical_formula_weight 864.21
_space_group_IT_number 14
_symmetry_cell_setting monoclinic
_symmetry_space_group_name_Hall '-P 2ybc'
_symmetry_space_group_name_H-M 'P 1 21/c 1'
_cell_angle_alpha 90.00
_cell_angle_beta 104.82(2)
_cell_angle_gamma 90.00
_cell_formula_units_Z 4
_cell_length_a 12.78(2)
_cell_length_b 17.04(2)
_cell_length_c 19.13(5)
_cell_measurement_temperature 173(2)
_cell_volume 4028(14)
_diffrn_ambient_temperature 173(2)
_exptl_crystal_density_diffrn 1.425
_cod_depositor_comments
;
The following automatic conversions were performed:
'_symmetry_cell_setting' value 'Monoclinic' changed to 'monoclinic'
according to '/home/saulius/struct/CIF-dictionaries/cif_core.dic'
dictionary named 'cif_core.dic' version 2.4.1 from 2010-06-29.

Automatic conversion script
Id: cif_fix_enum 1527 2010-12-29 10:47:43Z saulius 
;
_cod_original_sg_symbol_H-M 'P 21/c'
_cod_database_code 7100117

loop_
_symmetry_equiv_pos_as_xyz
'x, y, z'
'-x, y+1/2, -z+1/2'
'-x, -y, -z'
'x, -y-1/2, z-1/2'

loop_
_atom_site_label
_atom_site_type_symbol
_atom_site_fract_x
_atom_site_fract_y
_atom_site_fract_z
_atom_site_U_iso_or_equiv
_atom_site_adp_type
_atom_site_occupancy
_atom_site_symmetry_multiplicity
_atom_site_calc_flag
_atom_site_refinement_flags
_atom_site_disorder_assembly
_atom_site_disorder_group
I1 I 0.23491(5) 0.22706(3) 0.33998(3) 0.0410(2) Uani 1 1 d . . .
Ni2 Ni 0.09477(8) -0.04555(6) 0.56222(6) 0.0310(3) Uani 1 1 d . . .
Cl1 Cl 0.4350(3) 0.6717(4) 0.0346(2) 0.1060(15) Uani 1 1 d . . .
Cl2 Cl 0.3514(5) 0.6731(9) 0.1560(4) 0.247(6) Uani 1 1 d . . .
Cl3 Cl 0.3789(5) 0.4740(5) 0.2843(4) 0.168(3) Uani 1 1 d . . .
Cl4 Cl 0.5408(11) 0.4409(7) 0.4179(6) 0.235(5) Uani 1 1 d . . .
N1 N 0.0503(6) -0.0154(4) 0.6471(4) 0.0324(14) Uani 1 1 d . . .
N2 N 0.1690(5) 0.0506(4) 0.5797(3) 0.0280(13) Uani 1 1 d . . .
N3 N 0.1651(6) -0.0505(4) 0.4844(4) 0.0371(16) Uani 1 1 d . . .
C1 C 0.0291(8) -0.1476(5) 0.5466(5) 0.042(2) Uani 1 1 d . . .
H1A H 0.0044 -0.1578 0.4945 0.063 Uiso 1 1 calc R . .
H1B H -0.0327 -0.1496 0.5680 0.063 Uiso 1 1 calc R . .
H1C H 0.0823 -0.1875 0.5692 0.063 Uiso 1 1 calc R . .
C2 C 0.1629(7) -0.1089(5) 0.4374(5) 0.0383(19) Uani 1 1 d . . .
H2A H 0.1176 -0.1528 0.4387 0.046 Uiso 1 1 calc R . .
C3 C 0.2227(7) -0.1086(5) 0.3873(5) 0.0393(19) Uani 1 1 d . . .
H3A H 0.2167 -0.1513 0.3545 0.047 Uiso 1 1 calc R . .
C4 C 0.2917(7) -0.0469(5) 0.3838(5) 0.0354(18) Uani 1 1 d . . .
C5 C 0.2907(7) 0.0167(5) 0.4313(5) 0.0354(18) Uani 1 1 d . . .
H5A H 0.3338 0.0618 0.4299 0.042 Uiso 1 1 calc R . .
C6 C 0.2279(7) 0.0133(5) 0.4792(4) 0.0324(17) Uani 1 1 d . . .
C7 C 0.2260(6) 0.0754(4) 0.5335(4) 0.0295(16) Uani 1 1 d . . .
C8 C 0.2753(6) 0.1475(5) 0.5423(4) 0.0299(16) Uani 1 1 d . . .
H8A H 0.3149 0.1647 0.5093 0.036 Uiso 1 1 calc R . .
C9 C 0.2672(7) 0.1956(5) 0.6001(4) 0.0323(17) Uani 1 1 d . . .
C10 C 0.2091(7) 0.1673(5) 0.6479(4) 0.0337(17) Uani 1 1 d . . .
H10A H 0.2039 0.1976 0.6885 0.040 Uiso 1 1 calc R . .
C11 C 0.1594(7) 0.0945(5) 0.6351(5) 0.0347(18) Uani 1 1 d . . .
C12 C 0.0944(7) 0.0547(5) 0.6774(5) 0.0332(17) Uani 1 1 d . . .
C13 C 0.0812(7) 0.0794(5) 0.7428(5) 0.0362(18) Uani 1 1 d . . .
H13A H 0.1161 0.1263 0.7633 0.043 Uiso 1 1 calc R . .
C14 C 0.0181(7) 0.0379(5) 0.7806(5) 0.0366(18) Uani 1 1 d . . .
C15 C -0.0305(7) -0.0313(5) 0.7467(5) 0.040(2) Uani 1 1 d . . .
H15A H -0.0749 -0.0621 0.7690 0.048 Uiso 1 1 calc R . .
C16 C -0.0139(7) -0.0543(5) 0.6813(5) 0.0366(18) Uani 1 1 d . . .
H16A H -0.0497 -0.1002 0.6590 0.044 Uiso 1 1 calc R . .
C17 C 0.0106(9) 0.0621(5) 0.8555(5) 0.045(2) Uani 1 1 d . . .
C18 C -0.0617(10) 0.0079(6) 0.8860(6) 0.058(3) Uani 1 1 d . . .
H18A H -0.1351 0.0085 0.8541 0.087 Uiso 1 1 calc R . .
H18B H -0.0636 0.0260 0.9343 0.087 Uiso 1 1 calc R . .
H18C H -0.0329 -0.0457 0.8892 0.087 Uiso 1 1 calc R . .
C19 C 0.1273(9) 0.0557(7) 0.9066(5) 0.055(3) Uani 1 1 d . . .
H19A H 0.1554 0.0026 0.9037 0.083 Uiso 1 1 calc R . .
H19B H 0.1249 0.0666 0.9565 0.083 Uiso 1 1 calc R . .
H19C H 0.1747 0.0939 0.8917 0.083 Uiso 1 1 calc R . .
C20 C -0.0303(10) 0.1466(6) 0.8529(6) 0.054(3) Uani 1 1 d . . .
H20A H -0.0996 0.1509 0.8164 0.081 Uiso 1 1 calc R . .
H20B H 0.0226 0.1818 0.8402 0.081 Uiso 1 1 calc R . .
H20C H -0.0402 0.1612 0.9003 0.081 Uiso 1 1 calc R . .
C21 C 0.3181(8) 0.2781(5) 0.6110(4) 0.0344(18) Uani 1 1 d . . .
C22 C 0.3702(8) -0.0462(5) 0.3361(5) 0.040(2) Uani 1 1 d . . .
C23 C 0.4856(10) -0.0489(11) 0.3822(7) 0.083(5) Uani 1 1 d . . .
H23A H 0.5000 -0.0024 0.4134 0.124 Uiso 1 1 calc R . .
H23B H 0.5354 -0.0497 0.3508 0.124 Uiso 1 1 calc R . .
H23C H 0.4961 -0.0963 0.4121 0.124 Uiso 1 1 calc R . .
C24 C 0.3543(14) -0.1171(8) 0.2847(10) 0.091(5) Uani 1 1 d . . .
H24A H 0.2825 -0.1143 0.2508 0.137 Uiso 1 1 calc R . .
H24B H 0.3604 -0.1657 0.3128 0.137 Uiso 1 1 calc R . .
H24C H 0.4099 -0.1164 0.2576 0.137 Uiso 1 1 calc R . .
C25 C 0.3538(11) 0.0270(7) 0.2875(6) 0.064(3) Uani 1 1 d . . .
H25A H 0.2798 0.0274 0.2565 0.097 Uiso 1 1 calc R . .
H25B H 0.4053 0.0261 0.2574 0.097 Uiso 1 1 calc R . .
H25C H 0.3658 0.0742 0.3178 0.097 Uiso 1 1 calc R . .
C26 C 0.2288(8) 0.3387(6) 0.6128(6) 0.048(2) Uani 1 1 d . . .
H26A H 0.1700 0.3340 0.5686 0.072 Uiso 1 1 calc R . .
H26B H 0.2593 0.3918 0.6160 0.072 Uiso 1 1 calc R . .
H26C H 0.2006 0.3288 0.6550 0.072 Uiso 1 1 calc R . .
C27 C 0.4025(8) 0.2784(6) 0.6849(6) 0.046(2) Uani 1 1 d . . .
H27A H 0.4598 0.2405 0.6841 0.070 Uiso 1 1 calc R . .
H27B H 0.3673 0.2640 0.7230 0.070 Uiso 1 1 calc R . .
H27C H 0.4340 0.3310 0.6946 0.070 Uiso 1 1 calc R . .
C28 C 0.3699(10) 0.3011(6) 0.5515(6) 0.054(3) Uani 1 1 d . . .
H28A H 0.3160 0.2985 0.5048 0.081 Uiso 1 1 calc R . .
H28B H 0.4295 0.2650 0.5512 0.081 Uiso 1 1 calc R . .
H28C H 0.3980 0.3548 0.5598 0.081 Uiso 1 1 calc R . .
C29 C 0.8291(17) 0.1944(9) 0.2202(10) 0.091(5) Uani 1 1 d . . .
H29A H 0.8320 0.2029 0.2698 0.109 Uiso 1 1 calc R . .
C30 C 0.7355(16) 0.1706(9) 0.1751(9) 0.085(4) Uani 1 1 d . . .
H30A H 0.6751 0.1593 0.1937 0.102 Uiso 1 1 calc R . .
C31 C 0.7270(12) 0.1627(7) 0.1052(9) 0.074(4) Uani 1 1 d . . .
H31A H 0.6587 0.1490 0.0742 0.088 Uiso 1 1 calc R . .
C32 C 0.8147(13) 0.1739(7) 0.0750(8) 0.074(4) Uani 1 1 d . . .
C33 C 0.9140(12) 0.1968(7) 0.1244(10) 0.082(5) Uani 1 1 d . . .
H33A H 0.9767 0.2052 0.1074 0.098 Uiso 1 1 calc R . .
C34 C 0.9190(15) 0.2067(8) 0.1968(9) 0.084(5) Uani 1 1 d . . .
H34A H 0.9848 0.2221 0.2298 0.101 Uiso 1 1 calc R . .
C35 C 0.4486(13) 0.7088(11) 0.1213(9) 0.092(5) Uani 1 1 d . . .
H35A H 0.5202 0.6942 0.1527 0.111 Uiso 1 1 calc R . .
H35B H 0.4439 0.7668 0.1194 0.111 Uiso 1 1 calc R . .
C37 C 0.417(2) 0.4419(15) 0.390(2) 0.194(17) Uani 1 1 d . . .
H37A H 0.3858 0.4797 0.4184 0.233 Uiso 1 1 calc R . .
H37B H 0.3874 0.3892 0.3952 0.233 Uiso 1 1 calc R . .
C40 C 0.8007(19) 0.1619(12) -0.0029(11) 0.124(7) Uani 1 1 d . . .
H40A H 0.7241 0.1529 -0.0263 0.186 Uiso 1 1 calc R . .
H40B H 0.8430 0.1162 -0.0106 0.186 Uiso 1 1 calc R . .
H40C H 0.8258 0.2086 -0.0238 0.186 Uiso 1 1 calc R . .

loop_
_atom_site_aniso_label
_atom_site_aniso_U_11
_atom_site_aniso_U_22
_atom_site_aniso_U_33
_atom_site_aniso_U_23
_atom_site_aniso_U_13
_atom_site_aniso_U_12
I1 0.0475(4) 0.0410(3) 0.0362(3) 0.0070(2) 0.0137(2) 0.0081(3)
Ni2 0.0317(5) 0.0300(5) 0.0300(5) -0.0014(4) 0.0055(4) -0.0034(4)
Cl1 0.083(3) 0.175(5) 0.057(2) -0.017(2) 0.0125(18) -0.016(3)
Cl2 0.092(4) 0.57(2) 0.094(4) -0.018(7) 0.046(3) -0.022(7)
Cl3 0.097(4) 0.230(8) 0.179(7) -0.065(6) 0.042(4) -0.035(4)
Cl4 0.230(11) 0.240(11) 0.210(10) 0.023(8) 0.011(8) 0.016(9)
N1 0.033(3) 0.034(3) 0.030(3) 0.002(3) 0.006(3) -0.006(3)
N2 0.027(3) 0.030(3) 0.026(3) 0.001(3) 0.005(3) -0.003(3)
N3 0.039(4) 0.035(4) 0.031(4) 0.001(3) -0.002(3) 0.001(3)
C1 0.040(5) 0.040(5) 0.044(5) -0.011(4) 0.008(4) -0.010(4)
C2 0.038(5) 0.035(4) 0.039(5) -0.011(4) 0.006(4) -0.002(4)
C3 0.042(5) 0.032(4) 0.043(5) -0.008(4) 0.010(4) 0.000(4)
C4 0.036(4) 0.036(4) 0.032(4) -0.001(3) 0.006(3) 0.007(4)
C5 0.040(4) 0.024(4) 0.038(4) -0.001(3) 0.001(4) 0.000(3)
C6 0.031(4) 0.037(4) 0.029(4) -0.004(3) 0.007(3) 0.000(3)
C7 0.033(4) 0.028(4) 0.026(4) 0.000(3) 0.005(3) 0.000(3)
C8 0.028(4) 0.038(4) 0.021(3) 0.000(3) 0.002(3) -0.002(3)
C9 0.039(4) 0.028(4) 0.028(4) 0.003(3) 0.005(3) 0.003(3)
C10 0.038(4) 0.032(4) 0.030(4) -0.001(3) 0.007(3) -0.005(3)
C11 0.035(4) 0.031(4) 0.036(4) -0.003(3) 0.005(3) 0.005(3)
C12 0.032(4) 0.027(4) 0.037(4) 0.006(3) 0.004(3) -0.002(3)
C13 0.038(4) 0.034(4) 0.036(4) 0.001(3) 0.007(4) -0.008(4)
C14 0.041(5) 0.037(4) 0.034(4) 0.001(3) 0.012(4) -0.005(4)
C15 0.040(5) 0.035(4) 0.048(5) -0.001(4) 0.020(4) -0.008(4)
C16 0.036(4) 0.034(4) 0.040(5) -0.005(3) 0.009(4) -0.007(3)
C17 0.073(7) 0.040(5) 0.028(4) 0.000(4) 0.023(4) -0.019(5)
C18 0.084(8) 0.052(6) 0.047(6) 0.003(5) 0.033(6) -0.030(6)
C19 0.067(7) 0.064(7) 0.033(5) -0.004(5) 0.008(5) -0.016(5)
C20 0.074(7) 0.053(6) 0.048(6) 0.000(5) 0.039(5) -0.001(5)
C21 0.051(5) 0.025(4) 0.029(4) -0.005(3) 0.012(4) -0.001(3)
C22 0.044(5) 0.043(5) 0.039(5) 0.000(4) 0.021(4) 0.012(4)
C23 0.051(7) 0.144(14) 0.062(8) 0.013(8) 0.029(6) 0.010(8)
C24 0.115(12) 0.059(8) 0.125(13) -0.040(8) 0.078(11) -0.004(8)
C25 0.084(8) 0.068(7) 0.051(6) 0.022(6) 0.034(6) 0.025(6)
C26 0.043(5) 0.040(5) 0.063(6) 0.005(4) 0.016(5) 0.009(4)
C27 0.045(5) 0.037(5) 0.054(6) -0.004(4) 0.008(4) -0.012(4)
C28 0.080(8) 0.044(5) 0.045(6) -0.010(4) 0.029(5) -0.022(5)
C29 0.117(14) 0.061(8) 0.094(12) 0.019(8) 0.026(11) 0.020(9)
C30 0.108(13) 0.072(9) 0.082(11) 0.005(8) 0.035(10) 0.016(9)
C31 0.073(9) 0.056(7) 0.097(11) 0.002(7) 0.031(8) 0.000(6)
C32 0.101(11) 0.048(6) 0.083(9) 0.011(6) 0.043(8) 0.024(7)
C33 0.067(9) 0.043(6) 0.140(15) 0.015(8) 0.035(9) 0.016(6)
C34 0.103(12) 0.057(7) 0.072(10) 0.003(7) -0.018(9) 0.018(8)
C35 0.069(9) 0.116(13) 0.087(11) -0.016(9) 0.011(8) -0.007(9)
C37 0.16(2) 0.15(2) 0.35(4) 0.14(2) 0.19(3) 0.073(17)
C40 0.17(2) 0.108(14) 0.125(17) 0.018(12) 0.090(15) 0.030(14)

loop_
_geom_bond_atom_site_label_1
_geom_bond_atom_site_label_2
_geom_bond_distance
_geom_bond_site_symmetry_2
_geom_bond_publ_flag
Ni2 N2 1.880(7) . ?
Ni2 C1 1.921(9) . ?
Ni2 N1 1.923(8) . ?
Ni2 N3 1.927(9) . ?
Cl1 C35 1.741(17) . ?
Cl2 C35 1.665(19) . ?
Cl3 C37 2.03(3) . ?
Cl4 C37 1.53(3) . ?
N1 C16 1.346(11) . ?
N1 C12 1.384(10) . ?
N2 C11 1.328(11) . ?
N2 C7 1.349(10) . ?
N3 C2 1.336(11) . ?
N3 C6 1.370(11) . ?
C2 C3 1.370(13) . ?
C3 C4 1.385(13) . ?
C4 C5 1.416(12) . ?
C4 C22 1.520(13) . ?
C5 C6 1.364(13) . ?
C6 C7 1.489(11) . ?
C7 C8 1.371(11) . ?
C8 C9 1.402(12) . ?
C9 C10 1.401(12) . ?
C9 C21 1.542(11) . ?
C10 C11 1.387(12) . ?
C11 C12 1.465(12) . ?
C12 C13 1.370(13) . ?
C13 C14 1.405(12) . ?
C14 C15 1.410(12) . ?
C14 C17 1.516(13) . ?
C15 C16 1.379(13) . ?
C17 C18 1.525(13) . ?
C17 C20 1.529(15) . ?
C17 C19 1.565(16) . ?
C21 C28 1.508(13) . ?
C21 C27 1.544(13) . ?
C21 C26 1.546(13) . ?
C22 C23 1.514(16) . ?
C22 C25 1.537(14) . ?
C22 C24 1.537(15) . ?
C29 C30 1.35(2) . ?
C29 C34 1.35(2) . ?
C30 C31 1.32(2) . ?
C31 C32 1.40(2) . ?
C32 C33 1.43(2) . ?
C32 C40 1.47(2) . ?
C33 C34 1.38(2) . ?
